data_2005536
loop_
_publ_author_name
'Merino, P.'
'Merchan, F. L.'
'Tejero, T.'
'Lanaspa, A.'

_publ_section_title
;Chiral Hydroxylamines. II.
 (1<i>R</i>,2<i>R</i>)-<i>N</i>-Benzyl-<i>N</i>-[(3-<i>tert</i>-butoxycarbonyl-2,2-dimethyloxazol-4-yl)(furan-2-yl)methyl]hydroxylamine
;
_journal_issue 10
_journal_name_full 'Acta Crystallographica Section C'
_journal_page_first 2536
_journal_page_last 2538
_journal_paper_doi 10.1107/S0108270196005185
_journal_volume 52
_journal_year 1996
_chemical_formula_sum 'C22 H30 N2 O5'
_chemical_formula_weight 402.48
_chemical_melting_point 385
_chemical_name_systematic
;
  (1R,2R)-N-Benzyl-N-[(N-tert-butoxycarbonyl-2,2-dimethyloxazol-4-yl)-
  (furan-2-yl)methyl]hydroxylamine
;
_space_group_IT_number 19
_symmetry_cell_setting orthorhombic
_symmetry_space_group_name_Hall 'P 2ac 2ab'
_symmetry_space_group_name_H-M 'P 21 21 21'
_audit_creation_method SHELXL
_cell_angle_alpha 90.00
_cell_angle_beta 90.00
_cell_angle_gamma 90.00
_cell_formula_units_Z 4
_cell_length_a 12.3140(10)
_cell_length_b 12.4250(10)
_cell_length_c 14.855(5)
_cell_measurement_reflns_used 40
_cell_measurement_temperature 293(2)
_cell_measurement_theta_max 25
_cell_measurement_theta_min 10
_cell_volume 2272.8(8)
_computing_cell_refinement XSCANS
_computing_data_collection 'XSCANS (Siemens, 1992)'
_computing_data_reduction XSCANS
_computing_molecular_graphics 'SHELXTL-Plus (Sheldrick, 1991)'
_computing_publication_material SHELXTL93
_computing_structure_refinement 'SHELXL93 (Sheldrick, 1993)'
_computing_structure_solution 'SHELXS86 (Sheldrick, 1990)'
_diffrn_ambient_temperature 293(2)
_diffrn_measurement_device 'Siemens P4'
_diffrn_measurement_method 'Profile data from 2\q/\w scans'
_diffrn_radiation_monochromator graphite
_diffrn_radiation_source 'normal-focus sealed tube'
_diffrn_radiation_type MoK\a
_diffrn_radiation_wavelength 0.71073
_diffrn_reflns_av_R_equivalents 0.0791
_diffrn_reflns_av_sigmaI/netI 0.0369
_diffrn_reflns_limit_h_max 13
_diffrn_reflns_limit_h_min -1
_diffrn_reflns_limit_k_max 13
_diffrn_reflns_limit_k_min -1
_diffrn_reflns_limit_l_max 15
_diffrn_reflns_limit_l_min -1
_diffrn_reflns_number 2256
_diffrn_reflns_theta_max 22.49
_diffrn_reflns_theta_min 2.14
_diffrn_standards_decay_% 3.09
_diffrn_standards_interval_count 97
_diffrn_standards_number 3
_exptl_absorpt_coefficient_mu 0.083
_exptl_absorpt_correction_type none
_exptl_crystal_colour colourless
_exptl_crystal_density_diffrn 1.176
_exptl_crystal_description 'transparent block'
_exptl_crystal_F_000 864
_exptl_crystal_size_max 0.52
_exptl_crystal_size_mid 0.50
_exptl_crystal_size_min 0.30
_refine_diff_density_max 0.133
_refine_diff_density_min -0.127
_refine_ls_extinction_coef 0.047(4)
_refine_ls_extinction_method 'SHELXL93 (Sheldrick, 1993)'
_refine_ls_goodness_of_fit_all 1.045
_refine_ls_goodness_of_fit_obs 1.050
_refine_ls_hydrogen_treatment 'riding mode [except H(O)]'
_refine_ls_matrix_type full
_refine_ls_number_parameters 268
_refine_ls_number_reflns 2092
_refine_ls_number_restraints 0
_refine_ls_restrained_S_all 1.045
_refine_ls_restrained_S_obs 1.050
_refine_ls_R_factor_all 0.0387
_refine_ls_R_factor_obs 0.0375
_refine_ls_shift/esd_max -0.003
_refine_ls_shift/esd_mean 0.000
_refine_ls_structure_factor_coef Fsqd
_refine_ls_weighting_details 'w = 1/[\s^2^(Fo^2^)+(0.0702P)^2^+0.2834P] where P=(Fo^2^+2Fc^2^)/3'
_refine_ls_weighting_scheme calc
_refine_ls_wR_factor_all 0.1049
_refine_ls_wR_factor_obs 0.1030
_reflns_number_observed 2007
_reflns_number_total 2092
_reflns_observed_criterion >2sigma(I)
_cod_data_source_file na1237.cif
_cod_data_source_block ser1
_cod_depositor_comments
;
The following automatic conversions were performed:

'_chemical_melting_point' value '385 K' was changed to '385' - the
value should be numeric and without a unit
designator.

'_geom_bond_publ_flag' value 'Yes' changed to 'yes'
according to /home/saulius/struct/CIF-dictionaries/cif_core.dic
dictionary named 'cif_core.dic' version 2.4.1 from 2010-06-29 (31
time).

'_geom_angle_publ_flag' value 'Yes' changed to 'yes'
according to /home/saulius/struct/CIF-dictionaries/cif_core.dic
dictionary named 'cif_core.dic' version 2.4.1 from 2010-06-29 (46
times).

'_geom_torsion_publ_flag' value 'Yes' changed to 'yes'
according to /home/saulius/struct/CIF-dictionaries/cif_core.dic
dictionary named 'cif_core.dic' version 2.4.1 from 2010-06-29 (7
times).

Automatic conversion script
Id: cif_fix_values 1715 2011-07-08 13:25:40Z adriana 

The following automatic conversions were performed:

'_refine_ls_weighting_scheme' value 'calc w =
1/[\s^2^(Fo^2^)+(0.0702P)^2^+0.2834P] where P=(Fo^2^+2Fc^2^)/3' was
changed to 'calc'. New tag '_refine_ls_weighting_details' was
created. The value of the new tag was set to 'w =
1/[\s^2^(Fo^2^)+(0.0702P)^2^+0.2834P] where P=(Fo^2^+2Fc^2^)/3'.

Automatic conversion script
Id: cif_fix_values 3143 2015-03-26 13:38:13Z robertas 
;
_cod_database_code 2005536

loop_
_symmetry_equiv_pos_as_xyz
'x, y, z'
'-x+1/2, -y, z+1/2'
'-x, y+1/2, -z+1/2'
'x+1/2, -y+1/2, -z'

loop_
_atom_site_aniso_label
_atom_site_aniso_U_11
_atom_site_aniso_U_22
_atom_site_aniso_U_33
_atom_site_aniso_U_12
_atom_site_aniso_U_13
_atom_site_aniso_U_23
O1 0.0595(12) 0.0905(15) 0.0950(15) 0.0100(11) 0.0027(12) 0.0301(14)
C1 0.0550(14) 0.0625(15) 0.0499(14) -0.0036(13) -0.0021(13) 0.0030(13)
C2 0.061(2) 0.135(3) 0.081(2) -0.017(2) 0.003(2) 0.036(2)
C3 0.0450(15) 0.115(3) 0.093(2) 0.000(2) 0.005(2) -0.009(2)
C4 0.056(2) 0.084(2) 0.115(3) 0.018(2) -0.005(2) 0.009(2)
C16 0.059(2) 0.0565(14) 0.069(2) 0.0063(13) -0.0059(14) -0.0060(13)
C17 0.0534(14) 0.0554(14) 0.0568(14) -0.0041(13) 0.0089(13) -0.0051(13)
C18 0.062(2) 0.066(2) 0.072(2) -0.001(2) -0.006(2) -0.0076(15)
C19 0.074(2) 0.095(2) 0.075(2) -0.011(2) -0.012(2) -0.003(2)
C20 0.083(2) 0.115(3) 0.073(2) -0.031(2) 0.003(2) -0.033(2)
C21 0.087(2) 0.077(2) 0.111(3) -0.020(2) 0.020(2) -0.041(2)
C22 0.068(2) 0.062(2) 0.089(2) -0.003(2) 0.016(2) -0.012(2)
O4 0.0635(11) 0.0828(12) 0.0454(9) -0.0033(11) -0.0050(9) -0.0025(9)
C7 0.057(2) 0.077(2) 0.0582(15) -0.0083(15) -0.0022(13) -0.0086(15)
C6 0.0466(14) 0.0631(15) 0.0483(13) -0.0052(12) 0.0020(12) -0.0002(12)
N2 0.0518(12) 0.0613(12) 0.0401(10) -0.0011(10) 0.0004(10) -0.0016(10)
C8 0.056(2) 0.068(2) 0.0445(13) -0.0025(14) 0.0015(12) -0.0018(12)
C9 0.067(2) 0.086(2) 0.062(2) -0.012(2) 0.003(2) 0.012(2)
C10 0.087(2) 0.079(2) 0.062(2) 0.005(2) 0.006(2) -0.013(2)
C11 0.0550(15) 0.0530(13) 0.0463(14) 0.0013(12) -0.0002(13) 0.0007(12)
O3 0.0626(11) 0.0677(11) 0.0428(9) 0.0061(10) 0.0042(8) 0.0038(8)
O2 0.0530(10) 0.0934(14) 0.0513(10) 0.0069(11) 0.0003(9) 0.0096(10)
C12 0.058(2) 0.096(2) 0.056(2) 0.013(2) -0.0049(14) 0.003(2)
C13 0.087(2) 0.113(3) 0.086(2) 0.036(2) 0.010(2) 0.021(2)
C14 0.061(2) 0.163(4) 0.091(2) 0.016(2) 0.006(2) 0.018(3)
C15 0.096(3) 0.134(3) 0.122(3) 0.017(3) -0.047(3) -0.040(3)
O5 0.0616(10) 0.0734(12) 0.0470(9) -0.0025(11) 0.0094(9) 0.0019(9)
N1 0.0545(11) 0.0540(11) 0.0463(11) -0.0033(10) 0.0031(9) 0.0015(10)
C5 0.0462(13) 0.0615(14) 0.0443(13) -0.0044(13) 0.0011(11) 0.0055(11)

loop_
_atom_site_label
_atom_site_occupancy
_atom_site_fract_x
_atom_site_fract_y
_atom_site_fract_z
_atom_site_U_iso_or_equiv
_atom_site_thermal_displace_type
_atom_site_calc_flag
_atom_site_refinement_flags
_atom_site_type_symbol
O1 1 0.5478(2) 0.1710(2) 0.8350(2) 0.0817(7) Uani d . O
C1 1 0.5119(2) 0.2392(2) 0.7693(2) 0.0558(7) Uani d . C
C2 1 0.5968(3) 0.2740(4) 0.7225(2) 0.0924(12) Uani d . C
H2 1 0.5957(3) 0.3227(4) 0.6750(2) 0.095(2) Uiso calc R H
C3 1 0.6913(3) 0.2213(4) 0.7601(2) 0.0841(10) Uani d . C
H3 1 0.7626(3) 0.2285(4) 0.7404(2) 0.095(2) Uiso calc R H
C4 1 0.6577(3) 0.1625(3) 0.8261(3) 0.0850(10) Uani d . C
H4 1 0.7022(3) 0.1204(3) 0.8624(3) 0.095(2) Uiso calc R H
C16 1 0.3495(2) 0.1039(2) 0.6689(2) 0.0613(7) Uani d . C
H16A 1 0.3395(2) 0.0656(2) 0.7252(2) 0.095(2) Uiso calc R H
H16B 1 0.4228(2) 0.0900(2) 0.6480(2) 0.095(2) Uiso calc R H
C17 1 0.2701(2) 0.0612(2) 0.6007(2) 0.0552(7) Uani d . C
C18 1 0.1887(2) 0.1237(2) 0.5656(2) 0.0669(8) Uani d . C
H18 1 0.1832(2) 0.1955(2) 0.5826(2) 0.095(2) Uiso calc R H
C19 1 0.1141(3) 0.0811(3) 0.5050(2) 0.0815(9) Uani d . C
H19 1 0.0599(3) 0.1245(3) 0.4810(2) 0.095(2) Uiso calc R H
C20 1 0.1209(3) -0.0252(3) 0.4806(2) 0.0905(11) Uani d . C
H20 1 0.0707(3) -0.0541(3) 0.4406(2) 0.095(2) Uiso calc R H
C21 1 0.2012(3) -0.0886(3) 0.5152(3) 0.0918(11) Uani d . C
H21 1 0.2058(3) -0.1605(3) 0.4983(3) 0.095(2) Uiso calc R H
C22 1 0.2756(3) -0.0466(2) 0.5749(2) 0.0734(9) Uani d . C
H22 1 0.3298(3) -0.0905(2) 0.5983(2) 0.095(2) Uiso calc R H
O4 1 0.30016(15) 0.3757(2) 0.92914(11) 0.0639(5) Uani d . O
C7 1 0.3921(2) 0.4101(3) 0.8787(2) 0.0640(7) Uani d . C
H7A 1 0.4577(2) 0.3744(3) 0.8990(2) 0.095(2) Uiso calc R H
H7B 1 0.4019(2) 0.4873(3) 0.8831(2) 0.095(2) Uiso calc R H
C6 1 0.3634(2) 0.3769(2) 0.7830(2) 0.0527(6) Uani d . C
H6 1 0.3998(2) 0.4233(2) 0.7391(2) 0.095(2) Uiso calc R H
N2 1 0.2461(2) 0.3970(2) 0.78406(13) 0.0511(5) Uani d . N
C8 1 0.2049(2) 0.4033(2) 0.8790(2) 0.0561(7) Uani d . C
C9 1 0.1213(2) 0.3179(3) 0.8993(2) 0.0715(8) Uani d . C
H9A 1 0.0557(2) 0.3333(3) 0.8669(2) 0.095(2) Uiso calc R H
H9B 1 0.1064(2) 0.3172(3) 0.9628(2) 0.095(2) Uiso calc R H
H9C 1 0.1486(2) 0.2488(3) 0.8812(2) 0.095(2) Uiso calc R H
C10 1 0.1682(3) 0.5158(3) 0.9039(2) 0.0763(9) Uani d . C
H10A 1 0.1043(3) 0.5339(3) 0.8701(2) 0.095(2) Uiso calc R H
H10B 1 0.2249(3) 0.5662(3) 0.8903(2) 0.095(2) Uiso calc R H
H10C 1 0.1521(3) 0.5186(3) 0.9671(2) 0.095(2) Uiso calc R H
C11 1 0.1896(2) 0.4182(2) 0.7082(2) 0.0514(6) Uani d . C
O3 1 0.2289(2) 0.4235(2) 0.63310(11) 0.0577(5) Uani d . O
O2 1 0.08402(14) 0.4342(2) 0.72687(12) 0.0659(5) Uani d . O
C12 1 0.0040(2) 0.4602(3) 0.6563(2) 0.0699(8) Uani d . C
C13 1 0.0355(3) 0.5660(3) 0.6125(2) 0.0954(12) Uani d . C
H13A 1 0.0400(3) 0.6212(3) 0.6576(2) 0.095(2) Uiso calc R H
H13B 1 -0.0182(3) 0.5855(3) 0.5686(2) 0.095(2) Uiso calc R H
H13C 1 0.1048(3) 0.5583(3) 0.5835(2) 0.095(2) Uiso calc R H
C14 1 -0.0994(3) 0.4740(4) 0.7101(3) 0.1051(14) Uani d . C
H14A 1 -0.0907(3) 0.5323(4) 0.7519(3) 0.095(2) Uiso calc R H
H14B 1 -0.1146(3) 0.4089(4) 0.7425(3) 0.095(2) Uiso calc R H
H14C 1 -0.1585(3) 0.4896(4) 0.6700(3) 0.095(2) Uiso calc R H
C15 1 -0.0045(3) 0.3703(4) 0.5898(3) 0.118(2) Uani d . C
H15A 1 0.0625(3) 0.3642(4) 0.5572(3) 0.095(2) Uiso calc R H
H15B 1 -0.0626(3) 0.3849(4) 0.5485(3) 0.095(2) Uiso calc R H
H15C 1 -0.0188(3) 0.3042(4) 0.6210(3) 0.095(2) Uiso calc R H
O5 1 0.3875(2) 0.2722(2) 0.60851(11) 0.0607(5) Uani d . O
N1 1 0.3369(2) 0.2192(2) 0.68500(13) 0.0516(5) Uani d . N
C5 1 0.3912(2) 0.2576(2) 0.7663(2) 0.0507(6) Uani d . C
H5 1 0.3602(2) 0.2171(2) 0.8167(2) 0.095(2) Uiso calc R H
H(O) 1 0.3282(31) 0.3261(30) 0.6064(25) 0.096(12) Uiso d . H

loop_
_atom_type_symbol
_atom_type_description
_atom_type_scat_dispersion_real
_atom_type_scat_dispersion_imag
_atom_type_scat_source
C C 0.0033 0.0016 'International Tables Vol C Tables 4.2.6.8 and 6.1.1.4'
H H 0.0000 0.0000 'International Tables Vol C Tables 4.2.6.8 and 6.1.1.4'
N N 0.0061 0.0033 'International Tables Vol C Tables 4.2.6.8 and 6.1.1.4'
O O 0.0106 0.0060 'International Tables Vol C Tables 4.2.6.8 and 6.1.1.4'

loop_
_geom_angle_atom_site_label_1
_geom_angle_atom_site_label_2
_geom_angle_atom_site_label_3
_geom_angle
_geom_angle_publ_flag
C4 O1 C1 107.4(3) yes
C2 C1 O1 108.8(3) yes
C2 C1 C5 135.5(3) yes
O1 C1 C5 115.8(2) yes
C1 C2 C3 106.5(3) yes
C1 C2 H2 126.8(2) ?
C3 C2 H2 126.8(2) ?
C4 C3 C2 107.0(3) yes
C4 C3 H3 126.5(2) ?
C2 C3 H3 126.5(2) ?
C3 C4 O1 110.3(3) yes
C3 C4 H4 124.8(2) ?
O1 C4 H4 124.8(2) ?
N1 C16 C17 112.8(2) yes
N1 C16 H16A 109.03(15) ?
C17 C16 H16A 109.0(2) ?
N1 C16 H16B 109.03(15) ?
C17 C16 H16B 109.03(14) ?
H16A C16 H16B 107.8 ?
C18 C17 C22 118.3(3) yes
C18 C17 C16 122.1(2) yes
C22 C17 C16 119.5(3) yes
C17 C18 C19 120.9(3) yes
C17 C18 H18 119.6(2) ?
C19 C18 H18 119.6(2) ?
C20 C19 C18 119.8(4) yes
C20 C19 H19 120.1(2) ?
C18 C19 H19 120.1(2) ?
C21 C20 C19 120.0(3) yes
C21 C20 H20 120.0(2) ?
C19 C20 H20 120.0(2) ?
C20 C21 C22 120.4(3) yes
C20 C21 H21 119.8(2) ?
C22 C21 H21 119.8(2) ?
C21 C22 C17 120.6(3) yes
C21 C22 H22 119.7(2) ?
C17 C22 H22 119.7(2) ?
C7 O4 C8 107.8(2) yes
O4 C7 C6 103.1(2) yes
O4 C7 H7A 111.15(14) ?
C6 C7 H7A 111.1(2) ?
O4 C7 H7B 111.15(15) ?
C6 C7 H7B 111.1(2) ?
H7A C7 H7B 109.1 ?
N2 C6 C7 99.9(2) yes
N2 C6 C5 112.6(2) yes
C7 C6 C5 111.1(2) yes
N2 C6 H6 110.91(14) ?
C7 C6 H6 110.91(15) ?
C5 C6 H6 110.91(13) ?
C11 N2 C6 122.2(2) yes
C11 N2 C8 126.9(2) yes
C6 N2 C8 110.6(2) yes
O4 C8 N2 101.5(2) yes
O4 C8 C9 106.7(2) yes
N2 C8 C9 112.5(2) yes
O4 C8 C10 109.8(2) yes
N2 C8 C10 112.2(2) yes
C9 C8 C10 113.4(2) yes
C8 C9 H9A 109.5(2) ?
C8 C9 H9B 109.47(14) ?
H9A C9 H9B 109.5 ?
C8 C9 H9C 109.5(2) ?
H9A C9 H9C 109.5 ?
H9B C9 H9C 109.5 ?
C8 C10 H10A 109.5(2) ?
C8 C10 H10B 109.5(2) ?
H10A C10 H10B 109.5 ?
C8 C10 H10C 109.5(2) ?
H10A C10 H10C 109.5 ?
H10B C10 H10C 109.5 ?
O3 C11 O2 124.5(2) yes
O3 C11 N2 124.7(2) yes
O2 C11 N2 110.8(2) yes
C11 O2 C12 122.1(2) yes
O2 C12 C15 110.7(3) yes
O2 C12 C14 102.2(2) yes
C15 C12 C14 112.1(3) yes
O2 C12 C13 108.9(3) yes
C15 C12 C13 112.4(3) yes
C14 C12 C13 110.1(3) yes
C12 C13 H13A 109.5(2) ?
C12 C13 H13B 109.5(2) ?
H13A C13 H13B 109.5 ?
C12 C13 H13C 109.5(2) ?
H13A C13 H13C 109.5 ?
H13B C13 H13C 109.5 ?
C12 C14 H14A 109.5(2) ?
C12 C14 H14B 109.5(2) ?
H14A C14 H14B 109.5 ?
C12 C14 H14C 109.5(2) ?
H14A C14 H14C 109.5 ?
H14B C14 H14C 109.5 ?
C12 C15 H15A 109.5(2) ?
C12 C15 H15B 109.5(2) ?
H15A C15 H15B 109.5 ?
C12 C15 H15C 109.5(2) ?
H15A C15 H15C 109.5 ?
H15B C15 H15C 109.5 ?
N1 O5 H(O) 91.(2) ?
O5 N1 C5 107.6(2) yes
O5 N1 C16 105.7(2) yes
C5 N1 C16 114.0(2) yes
N1 C5 C1 115.3(2) yes
N1 C5 C6 110.2(2) yes
C1 C5 C6 111.2(2) yes
N1 C5 H5 106.54(12) ?
C1 C5 H5 106.54(15) ?
C6 C5 H5 106.54(13) ?

loop_
_geom_bond_atom_site_label_1
_geom_bond_atom_site_label_2
_geom_bond_distance
_geom_bond_publ_flag
O1 C4 1.365(4) yes
O1 C1 1.366(3) yes
C1 C2 1.327(4) yes
C1 C5 1.504(4) yes
C2 C3 1.447(5) yes
C2 H2 0.93 ?
C3 C4 1.291(5) yes
C3 H3 0.93 ?
C4 H4 0.93 ?
C16 N1 1.461(4) yes
C16 C17 1.504(4) yes
C16 H16A 0.97 ?
C16 H16B 0.97 ?
C17 C18 1.372(4) yes
C17 C22 1.395(4) yes
C18 C19 1.391(4) yes
C18 H18 0.93 ?
C19 C20 1.372(6) yes
C19 H19 0.93 ?
C20 C21 1.364(5) yes
C20 H20 0.93 ?
C21 C22 1.378(5) yes
C21 H21 0.93 ?
C22 H22 0.93 ?
O4 C7 1.423(3) yes
O4 C8 1.431(3) yes
C7 C6 1.521(4) yes
C7 H7A 0.97 ?
C7 H7B 0.97 ?
C6 N2 1.466(3) yes
C6 C5 1.541(4) yes
C6 H6 0.98 ?
N2 C11 1.351(3) yes
N2 C8 1.501(3) yes
C8 C9 1.509(4) yes
C8 C10 1.515(4) yes
C9 H9A 0.96 ?
C9 H9B 0.96 ?
C9 H9C 0.96 ?
C10 H10A 0.96 ?
C10 H10B 0.96 ?
C10 H10C 0.96 ?
C11 O3 1.218(3) yes
C11 O2 1.344(3) yes
O2 C12 1.475(3) yes
C12 C15 1.494(5) yes
C12 C14 1.513(5) yes
C12 C13 1.518(5) yes
C13 H13A 0.96 ?
C13 H13B 0.96 ?
C13 H13C 0.96 ?
C14 H14A 0.96 ?
C14 H14B 0.96 ?
C14 H14C 0.96 ?
C15 H15A 0.96 ?
C15 H15B 0.96 ?
C15 H15C 0.96 ?
O5 N1 1.453(3) yes
O5 H(O) 0.99(4) ?
N1 C5 1.461(3) yes
C5 H5 0.98 ?

loop_
_geom_torsion_atom_site_label_1
_geom_torsion_atom_site_label_2
_geom_torsion_atom_site_label_3
_geom_torsion_atom_site_label_4
_geom_torsion
_geom_torsion_publ_flag
N2 C6 C5 N1 53.1(3) yes
N2 C6 C5 C1 -177.8(2) yes
C1 C2 C3 C4 -1.5(5) no
C2 C3 C4 O1 0.6(5) no
C5 C1 O1 C2 -179.8(4) no
C16 C17 C18 C19 -177.8(3) yes
C17 C18 C19 C20 0.9(5) yes
C18 C19 C20 C21 -0.7(5) no
C19 C20 C21 C22 0.4(6) no
N2 C11 O2 C12 179.2(2) yes
N2 C11 O2 O3 179.2(4) no
O4 C8 N2 C6 -5.4(3) yes
C6 C7 O4 C8 -42.8(3) yes

loop_
_cod_related_entry_id
_cod_related_entry_database
_cod_related_entry_code
1 ChemSpider 2034928
